data_7234323
loop_
_publ_author_name
'Kseniya Yu. Maryunina'
'Xiao Zhang'
'Sadafumi Nishihara'
'Katsuya Inoue'
'Vitaly A. Morozov'
'Galina V. Romanenko'
'Victor I. Ovcharenko'

_publ_section_title
;
 A heterospin pressure sensor
;
_journal_name_full 'Journal of Materials Chemistry C'
_journal_page_first 7788
_journal_page_last 7791
_journal_paper_doi 10.1039/C5TC01005E
_journal_volume 3
_journal_year 2015
_chemical_formula_sum 'C21 H19 Cu F12 N4 O6'
_chemical_formula_weight 714.94
_space_group_crystal_system triclinic
_space_group_IT_number 2
_space_group_name_Hall '-P 1'
_space_group_name_H-M_alt 'P -1'
_atom_sites_solution_hydrogens geom
_cell_angle_alpha 84.159(7)
_cell_angle_beta 74.197(6)
_cell_angle_gamma 87.610(7)
_cell_formula_units_Z 4
_cell_length_a 12.0934(12)
_cell_length_b 15.3697(17)
_cell_length_c 15.9466(15)
_cell_measurement_reflns_used 2372
_cell_measurement_temperature 150(2)
_cell_measurement_theta_max 63.26
_cell_measurement_theta_min 2.89
_cell_volume 2836.9(5)
_computing_cell_refinement 'Bruker SAINT'
_computing_data_collection 'Bruker APEX2'
_computing_data_reduction 'Bruker SAINT'
_computing_molecular_graphics 'Bruker SHELXTL'
_computing_publication_material 'Bruker SHELXTL'
_computing_structure_refinement 'SHELXL-2014/6 (Sheldrick, 2014)'
_computing_structure_solution 'SHELXS-97 (Sheldrick 2008)'
_diffrn_ambient_temperature 150(2)
_diffrn_measured_fraction_theta_full 0.717
_diffrn_measured_fraction_theta_max 0.725
_diffrn_measurement_device_type 'Bruker APEX-II CCD'
_diffrn_measurement_method '\f and \w scans'
_diffrn_radiation_type CuK\a
_diffrn_radiation_wavelength 1.54178
_diffrn_reflns_av_R_equivalents 0.0823
_diffrn_reflns_av_unetI/netI 0.0940
_diffrn_reflns_Laue_measured_fraction_full 0.717
_diffrn_reflns_Laue_measured_fraction_max 0.725
_diffrn_reflns_limit_h_max 14
_diffrn_reflns_limit_h_min -14
_diffrn_reflns_limit_k_max 17
_diffrn_reflns_limit_k_min -12
_diffrn_reflns_limit_l_max 19
_diffrn_reflns_limit_l_min -18
_diffrn_reflns_number 10031
_diffrn_reflns_point_group_measured_fraction_full 0.717
_diffrn_reflns_point_group_measured_fraction_max 0.725
_diffrn_reflns_theta_full 67.679
_diffrn_reflns_theta_max 67.206
_diffrn_reflns_theta_min 2.890
_exptl_absorpt_coefficient_mu 2.237
_exptl_absorpt_correction_T_max 0.4351
_exptl_absorpt_correction_T_min 0.2525
_exptl_absorpt_correction_type multi-scan
_exptl_absorpt_process_details sadabs
_exptl_crystal_colour dark_blue
_exptl_crystal_density_diffrn 1.674
_exptl_crystal_description prism
_exptl_crystal_F_000 1432
_exptl_crystal_size_max 0.18
_exptl_crystal_size_mid 0.05
_exptl_crystal_size_min 0.04
_refine_diff_density_max 0.974
_refine_diff_density_min -0.659
_refine_diff_density_rms 0.102
_refine_ls_extinction_coef .
_refine_ls_extinction_method none
_refine_ls_goodness_of_fit_ref 1.043
_refine_ls_hydrogen_treatment constr
_refine_ls_matrix_type full
_refine_ls_number_parameters 820
_refine_ls_number_reflns 7363
_refine_ls_number_restraints 0
_refine_ls_restrained_S_all 1.043
_refine_ls_R_factor_all 0.1393
_refine_ls_R_factor_gt 0.0853
_refine_ls_shift/su_max 0.001
_refine_ls_shift/su_mean 0.000
_refine_ls_structure_factor_coef Fsqd
_refine_ls_weighting_details 'w=1/[\s^2^(Fo^2^)+(0.1589P)^2^] where P=(Fo^2^+2Fc^2^)/3'
_refine_ls_weighting_scheme calc
_refine_ls_wR_factor_gt 0.2399
_refine_ls_wR_factor_ref 0.2773
_reflns_Friedel_coverage 0.000
_reflns_Friedel_fraction_full .
_reflns_Friedel_fraction_max .
_reflns_number_gt 3999
_reflns_number_total 7363
_reflns_threshold_expression 'I > 2\s(I)'
_cod_data_source_file J-Mater-Chem-C-2015-3-7788.cif
_cod_data_source_block 150s
_cod_database_code 7234323
_shelx_space_group_comment
; 
The symmetry employed for this shelxl refinement is uniquely defined 
by the following loop, which should always be used as a source of 
symmetry information in preference to the above space-group names. 
They are only intended as comments. 
;
_shelxl_version_number 2014/6

loop_
_space_group_symop_operation_xyz
'x, y, z'
'-x, -y, -z'

loop_
_atom_site_label
_atom_site_type_symbol
_atom_site_fract_x
_atom_site_fract_y
_atom_site_fract_z
_atom_site_U_iso_or_equiv
_atom_site_adp_type
_atom_site_occupancy
_atom_site_site_symmetry_order
_atom_site_calc_flag
_atom_site_refinement_flags_posn
_atom_site_refinement_flags_adp
_atom_site_refinement_flags_occupancy
_atom_site_disorder_assembly
_atom_site_disorder_group
Cu1 Cu 0.19699(11) 0.43106(10) 0.20188(8) 0.0552(5) Uani 1 1 d . . . . .
O1 O 0.2480(5) 0.4596(5) 0.0754(4) 0.0578(18) Uani 1 1 d . . . . .
C1 C 0.3483(10) 0.4577(10) -0.0731(7) 0.061(3) Uani 1 1 d . . . . .
F1 F 0.454(3) 0.451(3) -0.119(2) 0.103(10) Uani 0.65 1 d . . P A 1
F2 F 0.285(3) 0.416(2) -0.1056(16) 0.190(17) Uani 0.65 1 d . . P A 1
F3 F 0.313(4) 0.5308(18) -0.0858(18) 0.155(14) Uani 0.65 1 d . . P A 1
F1A F 0.454(5) 0.480(5) -0.113(5) 0.13(3) Uani 0.35 1 d . . P A 2
F2A F 0.314(4) 0.395(2) -0.108(2) 0.085(11) Uani 0.35 1 d . . P A 2
F3A F 0.306(4) 0.548(4) -0.083(2) 0.12(2) Uani 0.35 1 d . . P A 2
C2 C 0.3358(9) 0.4272(8) 0.0240(6) 0.058(3) Uani 1 1 d . . . . .
C3 C 0.4111(9) 0.3679(8) 0.0462(6) 0.064(3) Uani 1 1 d . . . . .
H3A H 0.4718 0.3471 0.0009 0.077 Uiso 1 1 calc R U . . .
C4 C 0.4044(8) 0.3360(7) 0.1317(6) 0.053(3) Uani 1 1 d . . . . .
C5 C 0.4946(9) 0.2683(9) 0.1491(7) 0.067(3) Uani 1 1 d . . . . .
F4 F 0.5878(5) 0.2650(5) 0.0808(4) 0.083(2) Uani 1 1 d . . . . .
F5 F 0.4543(6) 0.1883(5) 0.1668(5) 0.086(2) Uani 1 1 d . . . . .
F6 F 0.5338(6) 0.2869(5) 0.2149(4) 0.096(2) Uani 1 1 d . . . . .
O2 O 0.3321(5) 0.3525(5) 0.1991(4) 0.0580(18) Uani 1 1 d . . . . .
O3 O 0.0561(5) 0.5031(4) 0.2047(4) 0.0514(16) Uani 1 1 d . . . . .
C6 C -0.1246(8) 0.5614(9) 0.2560(7) 0.070(3) Uani 1 1 d . . . . .
F7 F -0.2083(6) 0.5147(5) 0.2494(6) 0.127(3) Uani 1 1 d . . . . .
F8 F -0.1715(6) 0.6074(6) 0.3227(5) 0.112(3) Uani 1 1 d . . . . .
F9 F -0.0983(5) 0.6185(5) 0.1884(4) 0.096(2) Uani 1 1 d . . . . .
C7 C -0.0240(8) 0.5049(7) 0.2696(6) 0.054(3) Uani 1 1 d . . . . .
C8 C -0.0374(8) 0.4610(7) 0.3535(6) 0.059(3) Uani 1 1 d . . . . .
H8A H -0.1060 0.4706 0.3979 0.071 Uiso 1 1 calc R U . . .
C9 C 0.0448(8) 0.4047(7) 0.3736(6) 0.057(3) Uani 1 1 d . . . . .
C10 C 0.0250(10) 0.3597(10) 0.4656(7) 0.073(3) Uani 1 1 d . . . . .
F10 F 0.0983(7) 0.3867(7) 0.5049(4) 0.125(3) Uani 1 1 d . . . . .
F11 F 0.0500(9) 0.2768(6) 0.4627(5) 0.131(4) Uani 1 1 d . . . . .
F12 F -0.0751(7) 0.3682(7) 0.5151(5) 0.146(4) Uani 1 1 d . . . . .
O4 O 0.1416(5) 0.3875(5) 0.3240(4) 0.0560(17) Uani 1 1 d . . . . .
Cu2 Cu 0.35138(11) 0.91194(10) 0.30250(8) 0.0536(5) Uani 1 1 d . . . . .
O5 O 0.4322(5) 0.8927(5) 0.1814(4) 0.0578(17) Uani 1 1 d . . . . .
C11 C 0.5780(11) 0.8838(12) 0.0538(8) 0.092(4) Uani 1 1 d . . . . .
F13 F 0.6748(7) 0.9189(7) 0.0071(4) 0.129(3) Uani 1 1 d . . . . .
F14 F 0.5972(11) 0.7991(7) 0.0573(6) 0.166(5) Uani 1 1 d . . . . .
F15 F 0.5045(7) 0.8981(8) 0.0086(5) 0.151(4) Uani 1 1 d . . . . .
C12 C 0.5357(8) 0.9123(8) 0.1447(7) 0.063(3) Uani 1 1 d . . . . .
C13 C 0.6095(8) 0.9530(8) 0.1799(7) 0.073(3) Uani 1 1 d . . . . .
H13A H 0.6860 0.9635 0.1454 0.088 Uiso 1 1 calc R U . . .
C14 C 0.5762(8) 0.9790(7) 0.2635(6) 0.053(2) Uani 1 1 d . . . . .
C15 C 0.6660(8) 1.0233(9) 0.2961(8) 0.071(3) Uani 1 1 d . . . . .
F16 F 0.7733(5) 1.0105(6) 0.2511(5) 0.109(3) Uani 1 1 d . . . . .
F17 F 0.6472(6) 1.1115(5) 0.2888(5) 0.103(2) Uani 1 1 d . . . . .
F18 F 0.6559(6) 1.0037(6) 0.3795(5) 0.109(3) Uani 1 1 d . . . . .
O6 O 0.4820(5) 0.9734(5) 0.3181(4) 0.0570(18) Uani 1 1 d . . . . .
O7 O 0.2683(5) 0.9167(5) 0.4276(4) 0.0535(17) Uani 1 1 d . . . . .
C16 C 0.1139(9) 0.9286(7) 0.5503(7) 0.057(3) Uani 1 1 d . . . . .
F19 F 0.1516(5) 0.8735(4) 0.6067(3) 0.0773(19) Uani 1 1 d . . . . .
F20 F 0.1422(5) 1.0084(4) 0.5583(4) 0.0691(16) Uani 1 1 d . . . . .
F21 F -0.0021(4) 0.9252(4) 0.5757(3) 0.0667(16) Uani 1 1 d . . . . .
C17 C 0.1628(8) 0.9031(7) 0.4574(6) 0.053(2) Uani 1 1 d . . . . .
C18 C 0.0876(7) 0.8706(7) 0.4149(6) 0.056(3) Uani 1 1 d . . . . .
H18A H 0.0078 0.8676 0.4439 0.067 Uiso 1 1 calc R U . . .
C19 C 0.1271(8) 0.8426(6) 0.3316(6) 0.051(2) Uani 1 1 d . . . . .
C20 C 0.0409(9) 0.8006(9) 0.2936(8) 0.070(3) Uani 1 1 d . . . . .
F22 F 0.0518(7) 0.8286(7) 0.2144(5) 0.142(4) Uani 1 1 d . . . . .
F23 F -0.0649(5) 0.8037(5) 0.3405(5) 0.101(2) Uani 1 1 d . . . . .
F24 F 0.0654(6) 0.7145(6) 0.2916(5) 0.110(3) Uani 1 1 d . . . . .
O8 O 0.2280(5) 0.8456(5) 0.2814(4) 0.0603(18) Uani 1 1 d . . . . .
O1R O 0.4677(5) 0.7839(4) 0.3358(4) 0.0558(17) Uani 1 1 d . . . . .
N2R N 0.4426(7) 0.7245(6) 0.4002(5) 0.057(2) Uani 1 1 d . . . . .
C3R C 0.4879(8) 0.7254(7) 0.4806(7) 0.059(3) Uani 1 1 d . . . . .
C4R C 0.6146(9) 0.6928(8) 0.4500(8) 0.079(3) Uani 1 1 d . . . . .
H4RA H 0.6164 0.6333 0.4326 0.118 Uiso 1 1 calc R U . . .
H4RB H 0.6567 0.7318 0.4000 0.118 Uiso 1 1 calc R U . . .
H4RC H 0.6507 0.6929 0.4981 0.118 Uiso 1 1 calc R U . . .
C5R C 0.4819(9) 0.8156(7) 0.5075(7) 0.066(3) Uani 1 1 d . . . . .
H5RA H 0.5111 0.8154 0.5591 0.100 Uiso 1 1 calc R U . . .
H5RB H 0.5287 0.8543 0.4594 0.100 Uiso 1 1 calc R U . . .
H5RC H 0.4019 0.8365 0.5216 0.100 Uiso 1 1 calc R U . . .
C6R C 0.4082(9) 0.6557(7) 0.5445(6) 0.058(3) Uani 1 1 d . . . . .
C7R C 0.2987(9) 0.6970(7) 0.5994(7) 0.066(3) Uani 1 1 d . . . . .
H7RA H 0.3179 0.7310 0.6421 0.098 Uiso 1 1 calc R U . . .
H7RB H 0.2631 0.7355 0.5610 0.098 Uiso 1 1 calc R U . . .
H7RC H 0.2450 0.6508 0.6302 0.098 Uiso 1 1 calc R U . . .
C8R C 0.4666(9) 0.5959(7) 0.6025(6) 0.069(3) Uani 1 1 d . . . . .
H8RA H 0.4893 0.6304 0.6434 0.104 Uiso 1 1 calc R U . . .
H8RB H 0.4130 0.5505 0.6356 0.104 Uiso 1 1 calc R U . . .
H8RC H 0.5349 0.5684 0.5659 0.104 Uiso 1 1 calc R U . . .
N9R N 0.3723(6) 0.6051(6) 0.4813(5) 0.056(2) Uani 1 1 d . . . . .
O10R O 0.3207(6) 0.5321(5) 0.5048(4) 0.0604(18) Uani 1 1 d . . . . .
C11R C 0.3869(7) 0.6492(7) 0.4024(6) 0.052(2) Uani 1 1 d . . . . .
C12R C 0.3513(8) 0.6253(7) 0.3291(6) 0.054(3) Uani 1 1 d . . . . .
C13R C 0.2993(8) 0.5453(7) 0.3229(6) 0.053(2) Uani 1 1 d . . . . .
H13B H 0.2841 0.4980 0.3676 0.063 Uiso 1 1 calc R U . . .
N14R N 0.2750(6) 0.5456(6) 0.2470(5) 0.053(2) Uani 1 1 d . . . . .
N15R N 0.3078(6) 0.6265(6) 0.2050(5) 0.052(2) Uani 1 1 d . . . . .
C16R C 0.2826(9) 0.6553(8) 0.1216(6) 0.067(3) Uani 1 1 d . . . . .
H16A H 0.2496 0.6068 0.1015 0.101 Uiso 1 1 calc R U . . .
H16B H 0.2276 0.7044 0.1296 0.101 Uiso 1 1 calc R U . . .
H16C H 0.3537 0.6738 0.0779 0.101 Uiso 1 1 calc R U . . .
C17R C 0.3535(8) 0.6754(7) 0.2515(6) 0.056(3) Uani 1 1 d . . . . .
H17A H 0.3818 0.7331 0.2346 0.067 Uiso 1 1 calc R U . . .
O10S O 0.0520(7) 1.0413(5) 0.0908(5) 0.074(2) Uani 1 1 d . . . . .
N9S N 0.0393(7) 1.1233(6) 0.0976(5) 0.056(2) Uani 1 1 d . . . . .
C6S C -0.0156(9) 1.1837(7) 0.0394(6) 0.059(3) Uani 1 1 d . . . . .
C8S C 0.0736(10) 1.1932(9) -0.0498(6) 0.081(4) Uani 1 1 d . . . . .
H8SA H 0.0429 1.2320 -0.0910 0.122 Uiso 1 1 calc R U . . .
H8SB H 0.1440 1.2180 -0.0436 0.122 Uiso 1 1 calc R U . . .
H8SC H 0.0910 1.1356 -0.0720 0.122 Uiso 1 1 calc R U . . .
C7S C -0.1239(9) 1.1418(8) 0.0302(7) 0.078(4) Uani 1 1 d . . . . .
H7SA H -0.1593 1.1812 -0.0077 0.118 Uiso 1 1 calc R U . . .
H7SB H -0.1033 1.0862 0.0044 0.118 Uiso 1 1 calc R U . . .
H7SC H -0.1784 1.1312 0.0881 0.118 Uiso 1 1 calc R U . . .
C3S C -0.0340(8) 1.2681(7) 0.0871(7) 0.061(3) Uani 1 1 d . . . . .
C5S C -0.0080(9) 1.3548(7) 0.0306(7) 0.069(3) Uani 1 1 d . . . . .
H5SA H -0.0635 1.3653 -0.0043 0.103 Uiso 1 1 calc R U . . .
H5SB H -0.0138 1.4022 0.0683 0.103 Uiso 1 1 calc R U . . .
H5SC H 0.0699 1.3525 -0.0086 0.103 Uiso 1 1 calc R U . . .
C4S C -0.1526(8) 1.2750(8) 0.1550(7) 0.078(3) Uani 1 1 d . . . . .
H4SA H -0.2127 1.2852 0.1244 0.117 Uiso 1 1 calc R U . . .
H4SB H -0.1676 1.2205 0.1935 0.117 Uiso 1 1 calc R U . . .
H4SC H -0.1523 1.3238 0.1900 0.117 Uiso 1 1 calc R U . . .
N2S N 0.0515(6) 1.2527(6) 0.1401(5) 0.056(2) Uani 1 1 d . . . . .
O1S O 0.0747(6) 1.3144(5) 0.1845(5) 0.0659(19) Uani 1 1 d . . . . .
C11S C 0.0835(9) 1.1684(9) 0.1494(6) 0.062(3) Uani 1 1 d . . . . .
C12S C 0.1506(8) 1.1311(8) 0.2054(6) 0.053(3) Uani 1 1 d . . . . .
C13S C 0.2004(8) 1.0491(7) 0.2084(6) 0.053(2) Uani 1 1 d . . . . .
H13C H 0.1954 1.0051 0.1719 0.064 Uiso 1 1 calc R U . . .
N14S N 0.2573(6) 1.0402(5) 0.2707(5) 0.054(2) Uani 1 1 d . . . . .
N15S N 0.2455(6) 1.1177(6) 0.3040(5) 0.051(2) Uani 1 1 d . . . . .
C16S C 0.3012(8) 1.1354(8) 0.3723(7) 0.068(3) Uani 1 1 d . . . . .
H16D H 0.3414 1.0824 0.3887 0.101 Uiso 1 1 calc R U . . .
H16G H 0.3564 1.1827 0.3496 0.101 Uiso 1 1 calc R U . . .
H16E H 0.2426 1.1528 0.4239 0.101 Uiso 1 1 calc R U . . .
C17S C 0.1852(8) 1.1737(7) 0.2677(6) 0.053(2) Uani 1 1 d . . . . .
H17C H 0.1678 1.2325 0.2808 0.064 Uiso 1 1 calc R U . . .

loop_
_atom_site_aniso_label
_atom_site_aniso_U_11
_atom_site_aniso_U_22
_atom_site_aniso_U_33
_atom_site_aniso_U_23
_atom_site_aniso_U_13
_atom_site_aniso_U_12
Cu1 0.0510(8) 0.0649(11) 0.0520(7) -0.0055(7) -0.0177(6) -0.0011(7)
O1 0.058(4) 0.068(5) 0.053(3) -0.007(3) -0.024(3) -0.003(4)
C1 0.068(7) 0.058(9) 0.057(6) 0.003(7) -0.020(6) 0.003(7)
F1 0.09(2) 0.14(2) 0.057(9) 0.006(12) 0.002(11) 0.030(17)
F2 0.23(3) 0.26(4) 0.119(16) 0.091(18) -0.119(17) -0.15(3)
F3 0.26(3) 0.065(12) 0.091(14) 0.038(11) 0.012(15) 0.118(16)
F1A 0.10(4) 0.19(7) 0.10(3) 0.04(3) -0.03(3) -0.09(5)
F2A 0.16(3) 0.061(16) 0.067(15) -0.039(14) -0.083(16) 0.035(17)
F3A 0.12(3) 0.21(6) 0.035(14) 0.00(2) -0.017(15) 0.01(3)
C2 0.059(6) 0.064(8) 0.053(5) 0.003(5) -0.023(5) -0.006(6)
C3 0.057(6) 0.082(9) 0.056(5) -0.011(6) -0.018(5) 0.000(6)
C4 0.050(5) 0.051(7) 0.063(6) -0.001(5) -0.026(5) 0.001(5)
C5 0.063(6) 0.075(9) 0.068(6) 0.003(7) -0.030(5) 0.010(7)
F4 0.063(4) 0.106(6) 0.074(4) -0.002(4) -0.012(3) 0.011(4)
F5 0.076(4) 0.064(5) 0.108(5) 0.015(4) -0.020(4) 0.012(4)
F6 0.084(4) 0.129(7) 0.094(5) -0.036(5) -0.053(4) 0.044(4)
O2 0.060(4) 0.063(5) 0.054(4) -0.011(4) -0.020(3) 0.009(4)
O3 0.048(3) 0.052(4) 0.057(3) -0.004(3) -0.020(3) 0.004(3)
C6 0.044(5) 0.100(11) 0.062(6) 0.009(7) -0.012(5) 0.004(6)
F7 0.086(5) 0.108(7) 0.212(9) 0.021(7) -0.094(6) -0.008(5)
F8 0.094(5) 0.148(8) 0.090(5) -0.021(5) -0.019(4) 0.048(5)
F9 0.063(4) 0.118(6) 0.091(5) 0.032(5) -0.012(3) 0.017(4)
C7 0.058(6) 0.054(7) 0.053(5) 0.007(5) -0.024(4) -0.007(5)
C8 0.055(6) 0.066(8) 0.058(5) -0.005(5) -0.018(4) 0.003(6)
C9 0.051(5) 0.069(8) 0.054(5) -0.005(5) -0.017(4) -0.009(6)
C10 0.065(7) 0.086(11) 0.063(6) 0.004(7) -0.010(5) -0.005(7)
F10 0.129(7) 0.186(10) 0.072(4) 0.020(5) -0.054(4) -0.027(6)
F11 0.211(10) 0.068(6) 0.089(5) 0.017(5) -0.008(6) 0.007(6)
F12 0.097(6) 0.233(11) 0.073(4) 0.050(6) 0.008(4) 0.049(7)
O4 0.060(4) 0.068(5) 0.044(3) -0.002(3) -0.020(3) -0.015(4)
Cu2 0.0472(7) 0.0655(11) 0.0518(7) -0.0070(7) -0.0186(6) -0.0039(7)
O5 0.065(4) 0.069(5) 0.044(3) -0.014(3) -0.019(3) 0.003(4)
C11 0.077(8) 0.126(14) 0.074(8) -0.025(9) -0.016(6) -0.009(9)
F13 0.093(5) 0.209(10) 0.076(4) -0.040(5) 0.004(4) -0.039(6)
F14 0.237(13) 0.116(8) 0.121(7) -0.058(7) 0.007(7) 0.012(8)
F15 0.096(6) 0.295(14) 0.073(4) -0.063(6) -0.027(4) -0.004(7)
C12 0.047(5) 0.073(8) 0.064(6) -0.006(6) -0.008(4) 0.000(6)
C13 0.046(5) 0.097(10) 0.072(6) -0.004(7) -0.010(5) -0.012(6)
C14 0.061(6) 0.042(6) 0.060(5) 0.000(5) -0.024(5) 0.006(5)
C15 0.038(5) 0.087(10) 0.090(8) -0.014(8) -0.019(5) -0.006(6)
F16 0.061(4) 0.146(7) 0.129(6) -0.059(5) -0.023(4) -0.014(4)
F17 0.093(5) 0.093(6) 0.133(6) -0.031(5) -0.039(4) -0.019(5)
F18 0.086(5) 0.169(8) 0.087(5) -0.005(5) -0.044(4) -0.050(5)
O6 0.051(4) 0.067(5) 0.056(3) -0.002(4) -0.022(3) -0.002(3)
O7 0.044(3) 0.070(5) 0.050(3) -0.007(3) -0.020(3) 0.002(3)
C16 0.063(6) 0.043(7) 0.070(6) -0.001(6) -0.030(5) 0.012(6)
F19 0.094(4) 0.077(5) 0.057(3) -0.001(3) -0.021(3) 0.028(4)
F20 0.063(3) 0.074(5) 0.075(4) -0.016(3) -0.025(3) 0.007(3)
F21 0.054(3) 0.080(5) 0.064(3) -0.005(3) -0.015(2) 0.001(3)
C17 0.053(5) 0.049(7) 0.061(5) 0.001(5) -0.026(4) 0.004(5)
C18 0.035(4) 0.066(8) 0.063(5) 0.002(5) -0.013(4) -0.001(5)
C19 0.063(6) 0.039(6) 0.061(5) 0.010(5) -0.036(5) -0.003(5)
C20 0.061(7) 0.073(9) 0.085(8) -0.022(7) -0.031(6) -0.005(7)
F22 0.134(7) 0.230(11) 0.082(5) 0.033(6) -0.071(5) -0.082(7)
F23 0.051(4) 0.134(7) 0.127(6) -0.044(5) -0.026(4) -0.012(4)
F24 0.080(5) 0.110(7) 0.158(7) -0.052(6) -0.044(5) -0.010(5)
O8 0.058(4) 0.071(5) 0.058(4) -0.006(4) -0.024(3) -0.011(4)
O1R 0.060(4) 0.050(5) 0.061(4) -0.009(4) -0.024(3) 0.006(3)
N2R 0.064(5) 0.061(6) 0.052(4) -0.006(5) -0.023(4) 0.002(5)
C3R 0.051(5) 0.060(7) 0.074(6) -0.010(6) -0.030(5) 0.010(5)
C4R 0.062(6) 0.079(9) 0.106(9) -0.023(7) -0.036(6) 0.000(6)
C5R 0.072(7) 0.068(8) 0.073(6) -0.018(6) -0.037(5) 0.001(6)
C6R 0.072(6) 0.049(7) 0.065(6) -0.007(5) -0.036(5) 0.010(6)
C7R 0.065(6) 0.062(8) 0.073(6) -0.016(6) -0.023(5) 0.011(6)
C8R 0.079(7) 0.069(8) 0.071(6) -0.021(6) -0.038(5) 0.021(6)
N9R 0.047(4) 0.067(6) 0.055(4) -0.002(4) -0.019(3) -0.002(4)
O10R 0.067(4) 0.054(5) 0.062(4) -0.002(4) -0.023(3) -0.002(4)
C11R 0.044(5) 0.050(7) 0.068(6) -0.014(5) -0.022(4) 0.005(5)
C12R 0.048(5) 0.055(7) 0.060(5) -0.010(5) -0.014(4) -0.002(5)
C13R 0.054(5) 0.049(7) 0.058(5) 0.003(5) -0.023(4) 0.006(5)
N14R 0.052(4) 0.056(6) 0.055(4) -0.007(4) -0.020(3) -0.005(4)
N15R 0.050(4) 0.056(6) 0.051(4) -0.005(4) -0.015(3) 0.011(4)
C16R 0.068(6) 0.072(8) 0.065(6) -0.003(6) -0.024(5) -0.008(6)
C17R 0.061(6) 0.055(7) 0.055(5) -0.001(5) -0.020(4) -0.011(5)
O10S 0.099(6) 0.054(5) 0.088(5) -0.025(4) -0.055(4) 0.013(5)
N9S 0.067(5) 0.055(6) 0.059(4) -0.008(5) -0.037(4) 0.006(5)
C6S 0.069(6) 0.054(7) 0.061(6) -0.004(6) -0.034(5) 0.012(6)
C8S 0.090(8) 0.102(11) 0.060(6) -0.004(7) -0.037(6) 0.011(8)
C7S 0.070(7) 0.093(10) 0.088(7) -0.017(7) -0.044(6) -0.004(7)
C3S 0.060(6) 0.061(8) 0.068(6) -0.004(6) -0.029(5) 0.008(6)
C5S 0.083(7) 0.056(8) 0.078(7) -0.003(6) -0.041(6) 0.005(6)
C4S 0.054(6) 0.098(10) 0.086(7) -0.010(7) -0.023(5) -0.010(6)
N2S 0.048(4) 0.062(6) 0.058(4) -0.010(5) -0.015(3) -0.002(5)
O1S 0.072(4) 0.055(5) 0.083(5) -0.017(4) -0.039(4) -0.001(4)
C11S 0.059(6) 0.074(9) 0.058(5) -0.004(6) -0.021(5) -0.013(6)
C12S 0.049(5) 0.063(8) 0.047(5) -0.006(5) -0.013(4) -0.005(5)
C13S 0.061(6) 0.046(7) 0.061(5) -0.012(5) -0.029(5) 0.004(5)
N14S 0.057(5) 0.046(5) 0.061(4) -0.010(4) -0.021(4) 0.005(4)
N15S 0.046(4) 0.047(5) 0.062(4) -0.002(4) -0.022(4) 0.004(4)
C16S 0.058(6) 0.081(9) 0.075(6) -0.008(6) -0.036(5) -0.002(6)
C17S 0.051(5) 0.049(7) 0.061(5) -0.006(5) -0.019(4) 0.005(5)

loop_
_atom_type_symbol
_atom_type_description
_atom_type_scat_dispersion_real
_atom_type_scat_dispersion_imag
_atom_type_scat_source
C C 0.0181 0.0091 'International Tables Vol C Tables 4.2.6.8 and 6.1.1.4'
H H 0.0000 0.0000 'International Tables Vol C Tables 4.2.6.8 and 6.1.1.4'
N N 0.0311 0.0180 'International Tables Vol C Tables 4.2.6.8 and 6.1.1.4'
O O 0.0492 0.0322 'International Tables Vol C Tables 4.2.6.8 and 6.1.1.4'
F F 0.0727 0.0534 'International Tables Vol C Tables 4.2.6.8 and 6.1.1.4'
Cu Cu -1.9646 0.5888 'International Tables Vol C Tables 4.2.6.8 and 6.1.1.4'

loop_
_geom_angle_atom_site_label_1
_geom_angle_atom_site_label_2
_geom_angle_atom_site_label_3
_geom_angle
_geom_angle_site_symmetry_1
_geom_angle_site_symmetry_3
O4 Cu1 O1 172.4(3) . .
O4 Cu1 O3 92.9(3) . .
O1 Cu1 O3 89.1(3) . .
O4 Cu1 O2 86.2(3) . .
O1 Cu1 O2 91.4(3) . .
O3 Cu1 O2 176.4(3) . .
O4 Cu1 N14R 87.6(3) . .
O1 Cu1 N14R 99.8(3) . .
O3 Cu1 N14R 89.3(3) . .
O2 Cu1 N14R 94.2(3) . .
C2 O1 Cu1 125.5(6) . .
F3 C1 F2 100(3) . .
F2A C1 F1A 112(4) . .
F3 C1 F1 109(2) . .
F2 C1 F1 109(3) . .
F2A C1 F3A 123(3) . .
F1A C1 F3A 92(4) . .
F3 C1 C2 114.3(16) . .
F2 C1 C2 112.4(15) . .
F2A C1 C2 107(2) . .
F1A C1 C2 111(4) . .
F1 C1 C2 111(2) . .
F3A C1 C2 110.5(18) . .
O1 C2 C3 126.8(9) . .
O1 C2 C1 113.2(10) . .
C3 C2 C1 119.9(10) . .
C2 C3 C4 123.3(10) . .
C2 C3 H3A 118.3 . .
C4 C3 H3A 118.3 . .
O2 C4 C3 128.7(10) . .
O2 C4 C5 112.5(8) . .
C3 C4 C5 118.7(9) . .
F5 C5 F6 108.1(9) . .
F5 C5 F4 105.9(10) . .
F6 C5 F4 105.2(9) . .
F5 C5 C4 112.5(9) . .
F6 C5 C4 111.6(10) . .
F4 C5 C4 112.9(9) . .
C4 O2 Cu1 124.1(6) . .
C7 O3 Cu1 122.8(6) . .
F9 C6 F7 108.4(9) . .
F9 C6 F8 105.0(11) . .
F7 C6 F8 104.2(9) . .
F9 C6 C7 114.0(8) . .
F7 C6 C7 111.9(11) . .
F8 C6 C7 112.7(9) . .
O3 C7 C8 129.5(10) . .
O3 C7 C6 113.9(8) . .
C8 C7 C6 116.5(9) . .
C9 C8 C7 122.5(9) . .
C9 C8 H8A 118.7 . .
C7 C8 H8A 118.7 . .
O4 C9 C8 126.8(9) . .
O4 C9 C10 113.4(9) . .
C8 C9 C10 119.8(9) . .
F12 C10 F11 108.7(11) . .
F12 C10 F10 108.0(11) . .
F11 C10 F10 102.6(11) . .
F12 C10 C9 115.4(10) . .
F11 C10 C9 110.3(10) . .
F10 C10 C9 111.1(9) . .
C9 O4 Cu1 125.4(6) . .
O5 Cu2 O6 92.3(3) . .
O5 Cu2 O8 84.4(3) . .
O6 Cu2 O8 176.1(3) . .
O5 Cu2 O7 173.5(3) . .
O6 Cu2 O7 91.1(2) . .
O8 Cu2 O7 92.0(3) . .
O5 Cu2 N14S 96.7(3) . .
O6 Cu2 N14S 93.4(3) . .
O8 Cu2 N14S 89.0(3) . .
O7 Cu2 N14S 88.7(3) . .
C12 O5 Cu2 124.6(6) . .
F15 C11 F13 107.3(12) . .
F15 C11 F14 105.2(14) . .
F13 C11 F14 105.4(13) . .
F15 C11 C12 113.3(12) . .
F13 C11 C12 114.7(11) . .
F14 C11 C12 110.2(12) . .
O5 C12 C13 127.1(10) . .
O5 C12 C11 113.2(10) . .
C13 C12 C11 119.7(10) . .
C12 C13 C14 122.3(9) . .
C12 C13 H13A 118.9 . .
C14 C13 H13A 118.9 . .
O6 C14 C13 129.6(9) . .
O6 C14 C15 112.7(9) . .
C13 C14 C15 117.8(9) . .
F18 C15 F16 109.6(9) . .
F18 C15 F17 104.0(11) . .
F16 C15 F17 106.0(9) . .
F18 C15 C14 113.2(9) . .
F16 C15 C14 114.6(10) . .
F17 C15 C14 108.6(9) . .
C14 O6 Cu2 123.7(6) . .
C17 O7 Cu2 123.1(6) . .
F20 C16 F19 108.5(8) . .
F20 C16 F21 107.2(8) . .
F19 C16 F21 106.7(8) . .
F20 C16 C17 112.0(9) . .
F19 C16 C17 110.4(8) . .
F21 C16 C17 111.8(8) . .
O7 C17 C18 128.1(9) . .
O7 C17 C16 113.4(8) . .
C18 C17 C16 118.6(8) . .
C19 C18 C17 121.6(8) . .
C19 C18 H18A 119.2 . .
C17 C18 H18A 119.2 . .
O8 C19 C18 128.4(8) . .
O8 C19 C20 113.6(9) . .
C18 C19 C20 118.0(9) . .
F22 C20 F23 112.3(10) . .
F22 C20 F24 104.5(11) . .
F23 C20 F24 104.1(10) . .
F22 C20 C19 111.8(9) . .
F23 C20 C19 114.7(10) . .
F24 C20 C19 108.6(9) . .
C19 O8 Cu2 123.2(6) . .
O1R N2R C11R 125.9(8) . .
O1R N2R C3R 122.4(8) . .
C11R N2R C3R 111.2(8) . .
C5R C3R N2R 110.1(8) . .
C5R C3R C4R 111.0(9) . .
N2R C3R C4R 104.5(8) . .
C5R C3R C6R 117.3(9) . .
N2R C3R C6R 100.0(8) . .
C4R C3R C6R 112.6(9) . .
C3R C4R H4RA 109.5 . .
C3R C4R H4RB 109.5 . .
H4RA C4R H4RB 109.5 . .
C3R C4R H4RC 109.5 . .
H4RA C4R H4RC 109.5 . .
H4RB C4R H4RC 109.5 . .
C3R C5R H5RA 109.5 . .
C3R C5R H5RB 109.5 . .
H5RA C5R H5RB 109.5 . .
C3R C5R H5RC 109.5 . .
H5RA C5R H5RC 109.5 . .
H5RB C5R H5RC 109.5 . .
N9R C6R C7R 106.4(8) . .
N9R C6R C8R 110.9(8) . .
C7R C6R C8R 110.8(8) . .
N9R C6R C3R 101.0(7) . .
C7R C6R C3R 112.0(9) . .
C8R C6R C3R 115.0(8) . .
C6R C7R H7RA 109.5 . .
C6R C7R H7RB 109.5 . .
H7RA C7R H7RB 109.5 . .
C6R C7R H7RC 109.5 . .
H7RA C7R H7RC 109.5 . .
H7RB C7R H7RC 109.5 . .
C6R C8R H8RA 109.5 . .
C6R C8R H8RB 109.5 . .
H8RA C8R H8RB 109.5 . .
C6R C8R H8RC 109.5 . .
H8RA C8R H8RC 109.5 . .
H8RB C8R H8RC 109.5 . .
O10R N9R C11R 124.4(8) . .
O10R N9R C6R 122.2(8) . .
C11R N9R C6R 112.9(8) . .
N9R C11R N2R 109.0(8) . .
N9R C11R C12R 128.3(9) . .
N2R C11R C12R 122.8(9) . .
C17R C12R C13R 104.8(8) . .
C17R C12R C11R 128.3(9) . .
C13R C12R C11R 126.9(9) . .
N14R C13R C12R 111.1(9) . .
N14R C13R H13B 124.5 . .
C12R C13R H13B 124.5 . .
C13R N14R N15R 104.5(8) . .
C13R N14R Cu1 125.2(7) . .
N15R N14R Cu1 130.3(6) . .
C17R N15R N14R 113.1(7) . .
C17R N15R C16R 126.0(9) . .
N14R N15R C16R 120.6(8) . .
N15R C16R H16A 109.5 . .
N15R C16R H16B 109.5 . .
H16A C16R H16B 109.5 . .
N15R C16R H16C 109.5 . .
H16A C16R H16C 109.5 . .
H16B C16R H16C 109.5 . .
N15R C17R C12R 106.4(9) . .
N15R C17R H17A 126.8 . .
C12R C17R H17A 126.8 . .
O10S N9S C11S 125.4(9) . .
O10S N9S C6S 122.8(8) . .
C11S N9S C6S 111.4(9) . .
N9S C6S C8S 105.4(8) . .
N9S C6S C7S 109.7(9) . .
C8S C6S C7S 109.4(9) . .
N9S C6S C3S 101.6(8) . .
C8S C6S C3S 113.5(9) . .
C7S C6S C3S 116.3(9) . .
C6S C8S H8SA 109.5 . .
C6S C8S H8SB 109.5 . .
H8SA C8S H8SB 109.5 . .
C6S C8S H8SC 109.5 . .
H8SA C8S H8SC 109.5 . .
H8SB C8S H8SC 109.5 . .
C6S C7S H7SA 109.5 . .
C6S C7S H7SB 109.5 . .
H7SA C7S H7SB 109.5 . .
C6S C7S H7SC 109.5 . .
H7SA C7S H7SC 109.5 . .
H7SB C7S H7SC 109.5 . .
N2S C3S C5S 109.0(8) . .
N2S C3S C4S 105.3(8) . .
C5S C3S C4S 109.3(9) . .
N2S C3S C6S 100.4(8) . .
C5S C3S C6S 117.3(9) . .
C4S C3S C6S 114.4(9) . .
C3S C5S H5SA 109.5 . .
C3S C5S H5SB 109.5 . .
H5SA C5S H5SB 109.5 . .
C3S C5S H5SC 109.5 . .
H5SA C5S H5SC 109.5 . .
H5SB C5S H5SC 109.5 . .
C3S C4S H4SA 109.5 . .
C3S C4S H4SB 109.5 . .
H4SA C4S H4SB 109.5 . .
C3S C4S H4SC 109.5 . .
H4SA C4S H4SC 109.5 . .
H4SB C4S H4SC 109.5 . .
O1S N2S C11S 124.6(8) . .
O1S N2S C3S 121.3(9) . .
C11S N2S C3S 113.0(9) . .
N2S C11S N9S 108.5(9) . .
N2S C11S C12S 126.4(10) . .
N9S C11S C12S 125.0(11) . .
C13S C12S C17S 104.6(9) . .
C13S C12S C11S 129.1(10) . .
C17S C12S C11S 126.3(11) . .
N14S C13S C12S 110.2(9) . .
N14S C13S H13C 124.9 . .
C12S C13S H13C 124.9 . .
N15S N14S C13S 105.2(8) . .
N15S N14S Cu2 132.0(6) . .
C13S N14S Cu2 122.8(7) . .
C17S N15S N14S 112.8(8) . .
C17S N15S C16S 125.5(9) . .
N14S N15S C16S 121.6(9) . .
N15S C16S H16D 109.5 . .
N15S C16S H16G 109.5 . .
H16D C16S H16G 109.5 . .
N15S C16S H16E 109.5 . .
H16D C16S H16E 109.5 . .
H16G C16S H16E 109.5 . .
N15S C17S C12S 107.1(9) . .
N15S C17S H17C 126.4 . .
C12S C17S H17C 126.4 . .

loop_
_geom_bond_atom_site_label_1
_geom_bond_atom_site_label_2
_geom_bond_distance
_geom_bond_site_symmetry_2
Cu1 O4 1.936(6) .
Cu1 O1 1.951(6) .
Cu1 O3 1.986(6) .
Cu1 O2 1.984(7) .
Cu1 N14R 2.296(8) .
O1 C2 1.270(12) .
C1 F3 1.20(3) .
C1 F2 1.26(3) .
C1 F2A 1.30(4) .
C1 F1A 1.31(6) .
C1 F1 1.30(3) .
C1 F3A 1.47(5) .
C1 C2 1.539(13) .
C2 C3 1.352(14) .
C3 C4 1.383(12) .
C3 H3A 0.9500 .
C4 O2 1.228(11) .
C4 C5 1.536(14) .
C5 F5 1.317(13) .
C5 F6 1.323(12) .
C5 F4 1.342(12) .
O3 C7 1.212(10) .
C6 F9 1.295(11) .
C6 F7 1.297(13) .
C6 F8 1.321(13) .
C6 C7 1.517(14) .
C7 C8 1.406(12) .
C8 C9 1.373(14) .
C8 H8A 0.9500 .
C9 O4 1.257(11) .
C9 C10 1.517(14) .
C10 F12 1.261(12) .
C10 F11 1.300(14) .
C10 F10 1.318(13) .
Cu2 O5 1.958(6) .
Cu2 O6 1.958(6) .
Cu2 O8 1.962(6) .
Cu2 O7 1.981(6) .
Cu2 N14S 2.315(8) .
O5 C12 1.263(10) .
C11 F15 1.288(15) .
C11 F13 1.308(14) .
C11 F14 1.312(17) .
C11 C12 1.503(15) .
C12 C13 1.376(14) .
C13 C14 1.379(14) .
C13 H13A 0.9500 .
C14 O6 1.232(10) .
C14 C15 1.534(13) .
C15 F18 1.307(12) .
C15 F16 1.319(11) .
C15 F17 1.365(14) .
O7 C17 1.253(10) .
C16 F20 1.315(11) .
C16 F19 1.331(11) .
C16 F21 1.351(11) .
C16 C17 1.523(13) .
C17 C18 1.406(12) .
C18 C19 1.390(13) .
C18 H18A 0.9500 .
C19 O8 1.264(11) .
C19 C20 1.533(13) .
C20 F22 1.266(12) .
C20 F23 1.296(12) .
C20 F24 1.346(13) .
O1R N2R 1.282(9) .
N2R C11R 1.356(12) .
N2R C3R 1.526(11) .
C3R C5R 1.485(14) .
C3R C4R 1.554(13) .
C3R C6R 1.563(14) .
C4R H4RA 0.9800 .
C4R H4RB 0.9800 .
C4R H4RC 0.9800 .
C5R H5RA 0.9800 .
C5R H5RB 0.9800 .
C5R H5RC 0.9800 .
C6R N9R 1.495(12) .
C6R C7R 1.527(14) .
C6R C8R 1.526(13) .
C7R H7RA 0.9800 .
C7R H7RB 0.9800 .
C7R H7RC 0.9800 .
C8R H8RA 0.9800 .
C8R H8RB 0.9800 .
C8R H8RC 0.9800 .
N9R O10R 1.280(10) .
N9R C11R 1.337(11) .
C11R C12R 1.436(12) .
C12R C17R 1.383(13) .
C12R C13R 1.429(13) .
C13R N14R 1.320(11) .
C13R H13B 0.9500 .
N14R N15R 1.372(11) .
N15R C17R 1.337(11) .
N15R C16R 1.465(11) .
C16R H16A 0.9800 .
C16R H16B 0.9800 .
C16R H16C 0.9800 .
C17R H17A 0.9500 .
O10S N9S 1.275(10) .
N9S C11S 1.355(12) .
N9S C6S 1.509(12) .
C6S C8S 1.530(14) .
C6S C7S 1.532(13) .
C6S C3S 1.547(14) .
C8S H8SA 0.9800 .
C8S H8SB 0.9800 .
C8S H8SC 0.9800 .
C7S H7SA 0.9800 .
C7S H7SB 0.9800 .
C7S H7SC 0.9800 .
C3S N2S 1.502(11) .
C3S C5S 1.523(14) .
C3S C4S 1.551(13) .
C5S H5SA 0.9800 .
C5S H5SB 0.9800 .
C5S H5SC 0.9800 .
C4S H4SA 0.9800 .
C4S H4SB 0.9800 .
C4S H4SC 0.9800 .
N2S O1S 1.322(10) .
N2S C11S 1.341(14) .
C11S C12S 1.428(13) .
C12S C13S 1.376(14) .
C12S C17S 1.404(12) .
C13S N14S 1.347(11) .
C13S H13C 0.9500 .
N14S N15S 1.341(10) .
N15S C17S 1.297(11) .
N15S C16S 1.480(11) .
C16S H16D 0.9800 .
C16S H16G 0.9800 .
C16S H16E 0.9800 .
C17S H17C 0.9500 .

loop_
_geom_torsion_atom_site_label_1
_geom_torsion_atom_site_label_2
_geom_torsion_atom_site_label_3
_geom_torsion_atom_site_label_4
_geom_torsion
_geom_torsion_site_symmetry_1
_geom_torsion_site_symmetry_2
_geom_torsion_site_symmetry_3
_geom_torsion_site_symmetry_4
Cu1 O1 C2 C3 -0.7(15) . . . .
Cu1 O1 C2 C1 175.8(6) . . . .
F3 C1 C2 O1 32(3) . . . .
F2 C1 C2 O1 -81(2) . . . .
F2A C1 C2 O1 -102(2) . . . .
F1A C1 C2 O1 135(4) . . . .
F1 C1 C2 O1 157(2) . . . .
F3A C1 C2 O1 34(2) . . . .
F3 C1 C2 C3 -151(3) . . . .
F2 C1 C2 C3 96(2) . . . .
F2A C1 C2 C3 74(2) . . . .
F1A C1 C2 C3 -49(4) . . . .
F1 C1 C2 C3 -27(2) . . . .
F3A C1 C2 C3 -150(2) . . . .
O1 C2 C3 C4 -2.5(18) . . . .
C1 C2 C3 C4 -178.8(10) . . . .
C2 C3 C4 O2 2.0(18) . . . .
C2 C3 C4 C5 179.6(10) . . . .
O2 C4 C5 F5 74.9(12) . . . .
C3 C4 C5 F5 -103.0(11) . . . .
O2 C4 C5 F6 -46.9(13) . . . .
C3 C4 C5 F6 135.2(10) . . . .
O2 C4 C5 F4 -165.1(9) . . . .
C3 C4 C5 F4 16.9(14) . . . .
C3 C4 O2 Cu1 1.7(15) . . . .
C5 C4 O2 Cu1 -176.0(6) . . . .
Cu1 O3 C7 C8 0.5(15) . . . .
Cu1 O3 C7 C6 -177.6(7) . . . .
F9 C6 C7 O3 -20.1(15) . . . .
F7 C6 C7 O3 103.3(11) . . . .
F8 C6 C7 O3 -139.6(10) . . . .
F9 C6 C7 C8 161.6(10) . . . .
F7 C6 C7 C8 -75.0(13) . . . .
F8 C6 C7 C8 42.0(14) . . . .
O3 C7 C8 C9 -1.0(17) . . . .
C6 C7 C8 C9 177.0(10) . . . .
C7 C8 C9 O4 3.0(17) . . . .
C7 C8 C9 C10 179.8(10) . . . .
O4 C9 C10 F12 -173.3(11) . . . .
C8 C9 C10 F12 9.5(17) . . . .
O4 C9 C10 F11 -49.7(13) . . . .
C8 C9 C10 F11 133.1(11) . . . .
O4 C9 C10 F10 63.3(14) . . . .
C8 C9 C10 F10 -113.8(12) . . . .
C8 C9 O4 Cu1 -4.1(15) . . . .
C10 C9 O4 Cu1 178.9(7) . . . .
Cu2 O5 C12 C13 -2.7(17) . . . .
Cu2 O5 C12 C11 175.5(9) . . . .
F15 C11 C12 O5 42.3(18) . . . .
F13 C11 C12 O5 165.9(12) . . . .
F14 C11 C12 O5 -75.3(15) . . . .
F15 C11 C12 C13 -139.4(14) . . . .
F13 C11 C12 C13 -16(2) . . . .
F14 C11 C12 C13 103.0(15) . . . .
O5 C12 C13 C14 -1(2) . . . .
C11 C12 C13 C14 -178.8(12) . . . .
C12 C13 C14 O6 -1(2) . . . .
C12 C13 C14 C15 179.6(11) . . . .
O6 C14 C15 F18 36.2(15) . . . .
C13 C14 C15 F18 -144.8(11) . . . .
O6 C14 C15 F16 162.9(10) . . . .
C13 C14 C15 F16 -18.0(16) . . . .
O6 C14 C15 F17 -78.8(11) . . . .
C13 C14 C15 F17 100.3(12) . . . .
C13 C14 O6 Cu2 6.4(16) . . . .
C15 C14 O6 Cu2 -174.7(7) . . . .
Cu2 O7 C17 C18 10.0(15) . . . .
Cu2 O7 C17 C16 -168.0(6) . . . .
F20 C16 C17 O7 50.7(12) . . . .
F19 C16 C17 O7 -70.4(11) . . . .
F21 C16 C17 O7 171.0(8) . . . .
F20 C16 C17 C18 -127.6(10) . . . .
F19 C16 C17 C18 111.4(10) . . . .
F21 C16 C17 C18 -7.2(14) . . . .
O7 C17 C18 C19 4.8(17) . . . .
C16 C17 C18 C19 -177.3(9) . . . .
C17 C18 C19 O8 -4.0(17) . . . .
C17 C18 C19 C20 174.7(10) . . . .
O8 C19 C20 F22 -44.9(15) . . . .
C18 C19 C20 F22 136.2(11) . . . .
O8 C19 C20 F23 -174.2(10) . . . .
C18 C19 C20 F23 6.9(16) . . . .
O8 C19 C20 F24 69.8(12) . . . .
C18 C19 C20 F24 -109.1(11) . . . .
C18 C19 O8 Cu2 -11.5(14) . . . .
C20 C19 O8 Cu2 169.7(7) . . . .
O1R N2R C3R C5R 42.2(12) . . . .
C11R N2R C3R C5R -145.4(9) . . . .
O1R N2R C3R C4R -77.0(11) . . . .
C11R N2R C3R C4R 95.4(10) . . . .
O1R N2R C3R C6R 166.3(8) . . . .
C11R N2R C3R C6R -21.2(10) . . . .
C5R C3R C6R N9R 141.4(8) . . . .
N2R C3R C6R N9R 22.3(9) . . . .
C4R C3R C6R N9R -88.0(9) . . . .
C5R C3R C6R C7R 28.5(12) . . . .
N2R C3R C6R C7R -90.5(9) . . . .
C4R C3R C6R C7R 159.1(8) . . . .
C5R C3R C6R C8R -99.1(11) . . . .
N2R C3R C6R C8R 141.8(8) . . . .
C4R C3R C6R C8R 31.5(12) . . . .
C7R C6R N9R O10R -74.6(11) . . . .
C8R C6R N9R O10R 45.9(12) . . . .
C3R C6R N9R O10R 168.3(8) . . . .
C7R C6R N9R C11R 97.6(9) . . . .
C8R C6R N9R C11R -141.9(9) . . . .
C3R C6R N9R C11R -19.5(10) . . . .
O10R N9R C11R N2R 178.7(8) . . . .
C6R N9R C11R N2R 6.7(11) . . . .
O10R N9R C11R C12R -0.9(16) . . . .
C6R N9R C11R C12R -172.9(9) . . . .
O1R N2R C11R N9R -177.7(8) . . . .
C3R N2R C11R N9R 10.2(11) . . . .
O1R N2R C11R C12R 1.9(15) . . . .
C3R N2R C11R C12R -170.2(8) . . . .
N9R C11R C12R C17R 171.2(10) . . . .
N2R C11R C12R C17R -8.3(16) . . . .
N9R C11R C12R C13R -5.0(17) . . . .
N2R C11R C12R C13R 175.5(9) . . . .
C17R C12R C13R N14R 1.7(11) . . . .
C11R C12R C13R N14R 178.6(9) . . . .
C12R C13R N14R N15R -1.8(11) . . . .
C12R C13R N14R Cu1 177.6(6) . . . .
C13R N14R N15R C17R 1.3(11) . . . .
Cu1 N14R N15R C17R -178.1(6) . . . .
C13R N14R N15R C16R -173.3(8) . . . .
Cu1 N14R N15R C16R 7.4(12) . . . .
N14R N15R C17R C12R -0.2(11) . . . .
C16R N15R C17R C12R 174.0(9) . . . .
C13R C12R C17R N15R -0.9(11) . . . .
C11R C12R C17R N15R -177.7(9) . . . .
O10S N9S C6S C8S -73.4(11) . . . .
C11S N9S C6S C8S 99.7(10) . . . .
O10S N9S C6S C7S 44.4(13) . . . .
C11S N9S C6S C7S -142.6(9) . . . .
O10S N9S C6S C3S 168.0(9) . . . .
C11S N9S C6S C3S -18.9(10) . . . .
N9S C6S C3S N2S 20.8(9) . . . .
C8S C6S C3S N2S -91.9(9) . . . .
C7S C6S C3S N2S 139.8(8) . . . .
N9S C6S C3S C5S 138.6(8) . . . .
C8S C6S C3S C5S 25.9(12) . . . .
C7S C6S C3S C5S -102.4(11) . . . .
N9S C6S C3S C4S -91.4(10) . . . .
C8S C6S C3S C4S 155.9(9) . . . .
C7S C6S C3S C4S 27.6(13) . . . .
C5S C3S N2S O1S 48.3(12) . . . .
C4S C3S N2S O1S -68.9(11) . . . .
C6S C3S N2S O1S 172.1(8) . . . .
C5S C3S N2S C11S -142.7(9) . . . .
C4S C3S N2S C11S 100.1(10) . . . .
C6S C3S N2S C11S -19.0(10) . . . .
O1S N2S C11S N9S 176.4(8) . . . .
C3S N2S C11S N9S 7.9(11) . . . .
O1S N2S C11S C12S -2.3(15) . . . .
C3S N2S C11S C12S -170.9(9) . . . .
O10S N9S C11S N2S -179.4(9) . . . .
C6S N9S C11S N2S 7.7(11) . . . .
O10S N9S C11S C12S -0.7(16) . . . .
C6S N9S C11S C12S -173.5(9) . . . .
N2S C11S C12S C13S -169.3(9) . . . .
N9S C11S C12S C13S 12.2(16) . . . .
N2S C11S C12S C17S 7.1(16) . . . .
N9S C11S C12S C17S -171.4(9) . . . .
C17S C12S C13S N14S 2.6(10) . . . .
C11S C12S C13S N14S 179.6(9) . . . .
C12S C13S N14S N15S -2.0(10) . . . .
C12S C13S N14S Cu2 178.5(6) . . . .
C13S N14S N15S C17S 0.5(10) . . . .
Cu2 N14S N15S C17S 179.9(6) . . . .
C13S N14S N15S C16S -177.2(8) . . . .
Cu2 N14S N15S C16S 2.3(12) . . . .
N14S N15S C17S C12S 1.2(10) . . . .
C16S N15S C17S C12S 178.7(8) . . . .
C13S C12S C17S N15S -2.3(10) . . . .
C11S C12S C17S N15S -179.4(8) . . . .
